data_7105223
loop_
_publ_author_name
'Ravikumar, I'
'Ghosh, Pradyut'

_publ_section_title
;
 Efficient fixation of atmospheric CO2 as carbonate in a capsule of a
 neutral receptor and its release under mild conditions.
;
_journal_issue 7
_journal_name_full 'Chemical communications (Cambridge, England)'
_journal_page_first 1082
_journal_page_last 1084
_journal_paper_doi 10.1039/b915661e
_journal_volume 46
_journal_year 2010
_chemical_formula_sum 'C87 H108 F30 N16 O9'
_chemical_formula_weight 2091.89
_chemical_name_systematic
;
?
;
_space_group_IT_number 9
_symmetry_cell_setting monoclinic
_symmetry_space_group_name_Hall 'C -2yc'
_symmetry_space_group_name_H-M 'C 1 c 1'
_atom_sites_solution_hydrogens geom
_atom_sites_solution_primary direct
_atom_sites_solution_secondary difmap
_audit_creation_method SHELXL-97
_cell_angle_alpha 90.00
_cell_angle_beta 95.027(2)
_cell_angle_gamma 90.00
_cell_formula_units_Z 4
_cell_length_a 21.923(3)
_cell_length_b 19.069(3)
_cell_length_c 23.089(3)
_cell_measurement_reflns_used 3546
_cell_measurement_temperature 100(2)
_cell_measurement_theta_max 27.50
_cell_measurement_theta_min 1.42
_cell_volume 9615(2)
_computing_cell_refinement 'BRUKER SMART APEX II'
_computing_data_collection 'BRUKER SMART APEX II'
_computing_data_reduction 'BRUKER AXS SAINT'
_computing_molecular_graphics 'BRUKER SHELXTL'
_computing_publication_material 'MERCURY 2.2'
_computing_structure_refinement 'SHELXL-97 (Sheldrick, 1997)'
_computing_structure_solution 'SHELXS-97 (Sheldrick, 1990)'
_diffrn_ambient_temperature 100(2)
_diffrn_detector_area_resol_mean 3
_diffrn_measured_fraction_theta_full 0.962
_diffrn_measured_fraction_theta_max 0.962
_diffrn_measurement_device_type 'BRUKER SMART APEX II'
_diffrn_measurement_method 'OMEGA SCAN'
_diffrn_radiation_monochromator graphite
_diffrn_radiation_source 'fine-focus sealed tube'
_diffrn_radiation_type MoK\a
_diffrn_radiation_wavelength 0.71073
_diffrn_reflns_av_R_equivalents 0.0373
_diffrn_reflns_av_sigmaI/netI 0.0385
_diffrn_reflns_limit_h_max 28
_diffrn_reflns_limit_h_min -28
_diffrn_reflns_limit_k_max 24
_diffrn_reflns_limit_k_min -24
_diffrn_reflns_limit_l_max 29
_diffrn_reflns_limit_l_min -29
_diffrn_reflns_number 39541
_diffrn_reflns_theta_full 27.50
_diffrn_reflns_theta_max 27.50
_diffrn_reflns_theta_min 1.42
_exptl_absorpt_coefficient_mu 0.134
_exptl_absorpt_correction_T_max 0.9854
_exptl_absorpt_correction_T_min 0.9447
_exptl_absorpt_correction_type multi-scan
_exptl_absorpt_process_details BRUKER-SADABS
_exptl_crystal_colour COLORLESS
_exptl_crystal_density_diffrn 1.445
_exptl_crystal_density_method 'not measured'
_exptl_crystal_description BLOCK
_exptl_crystal_F_000 4336
_exptl_crystal_size_max 0.43
_exptl_crystal_size_mid 0.18
_exptl_crystal_size_min 0.11
_refine_diff_density_max 0.461
_refine_diff_density_min -0.292
_refine_diff_density_rms 0.046
_refine_ls_abs_structure_details 'Flack H D (1983), Acta Cryst. A39, 876-881'
_refine_ls_extinction_method none
_refine_ls_goodness_of_fit_ref 0.850
_refine_ls_hydrogen_treatment constr
_refine_ls_matrix_type full
_refine_ls_number_parameters 1287
_refine_ls_number_reflns 10625
_refine_ls_number_restraints 2
_refine_ls_restrained_S_all 0.850
_refine_ls_R_factor_all 0.0501
_refine_ls_R_factor_gt 0.0386
_refine_ls_shift/su_max 0.005
_refine_ls_shift/su_mean 0.000
_refine_ls_structure_factor_coef Fsqd
_refine_ls_weighting_details 'calc w=1/[\s^2^(Fo^2^)+(0.1000P)^2^+0.0000P] where P=(Fo^2^+2Fc^2^)/3'
_refine_ls_weighting_scheme calc
_refine_ls_wR_factor_gt 0.1062
_refine_ls_wR_factor_ref 0.1168
_reflns_number_gt 8930
_reflns_number_total 10625
_reflns_threshold_expression >2sigma(I)
_cod_data_source_file b915661e.txt
_cod_data_source_block carbonate
_cod_depositor_comments
;
The following automatic conversions were performed:
'_symmetry_cell_setting' value 'MONOCLINIC' changed to 'monoclinic'
according to '/home/saulius/struct/CIF-dictionaries/cif_core.dic'
dictionary named 'cif_core.dic' version 2.4.1 from 2010-06-29.

Automatic conversion script
Id: cif_fix_enum 1527 2010-12-29 10:47:43Z saulius 
;
_cod_original_sg_symbol_H-M Cc
_cod_database_code 7105223

loop_
_symmetry_equiv_pos_as_xyz
'x, y, z'
'x, -y, z+1/2'
'x+1/2, y+1/2, z'
'x+1/2, -y+1/2, z+1/2'

loop_
_atom_site_label
_atom_site_type_symbol
_atom_site_fract_x
_atom_site_fract_y
_atom_site_fract_z
_atom_site_U_iso_or_equiv
_atom_site_adp_type
_atom_site_occupancy
_atom_site_symmetry_multiplicity
_atom_site_calc_flag
_atom_site_refinement_flags
_atom_site_disorder_assembly
_atom_site_disorder_group
C1 C 0.35483(16) -0.05686(16) 0.74770(14) 0.0236(6) Uani 1 1 d . . .
H1A H 0.3900 -0.0441 0.7273 0.028 Uiso 1 1 calc R . .
H1B H 0.3278 -0.0852 0.7217 0.028 Uiso 1 1 calc R . .
C2 C 0.37618(15) -0.09991(16) 0.80125(14) 0.0247(7) Uani 1 1 d . . .
H2A H 0.3410 -0.1117 0.8221 0.030 Uiso 1 1 calc R . .
H2B H 0.3940 -0.1434 0.7889 0.030 Uiso 1 1 calc R . .
C3 C 0.48150(14) -0.06976(15) 0.83421(13) 0.0206(6) Uani 1 1 d . . .
C4 C 0.58014(15) -0.02032(16) 0.86857(14) 0.0226(6) Uani 1 1 d . . .
C5 C 0.60421(16) -0.00089(17) 0.81710(15) 0.0270(7) Uani 1 1 d . . .
C6 C 0.66623(17) 0.0106(2) 0.81507(16) 0.0342(8) Uani 1 1 d . . .
C7 C 0.70526(16) 0.0054(2) 0.86507(19) 0.0381(9) Uani 1 1 d . . .
C8 C 0.68248(16) -0.0125(2) 0.91695(16) 0.0323(8) Uani 1 1 d . . .
C9 C 0.62096(15) -0.02547(17) 0.91780(14) 0.0247(7) Uani 1 1 d . . .
C10 C 0.32783(17) 0.06274(17) 0.71957(14) 0.0273(7) Uani 1 1 d . . .
H10A H 0.2956 0.0970 0.7228 0.033 Uiso 1 1 calc R . .
H10B H 0.3226 0.0427 0.6808 0.033 Uiso 1 1 calc R . .
C11 C 0.38976(17) 0.09871(17) 0.72833(14) 0.0273(7) Uani 1 1 d . . .
H11A H 0.4217 0.0635 0.7293 0.033 Uiso 1 1 calc R . .
H11B H 0.3946 0.1293 0.6955 0.033 Uiso 1 1 calc R . .
C12 C 0.39026(15) 0.20952(17) 0.77988(14) 0.0239(6) Uani 1 1 d . . .
C13 C 0.40142(15) 0.31454(17) 0.83869(14) 0.0237(6) Uani 1 1 d . . .
C14 C 0.37276(14) 0.34380(17) 0.88454(14) 0.0231(6) Uani 1 1 d . . .
C15 C 0.37031(15) 0.41498(18) 0.89406(15) 0.0264(7) Uani 1 1 d . . .
C16 C 0.39571(16) 0.46050(17) 0.85658(16) 0.0284(7) Uani 1 1 d . . .
C17 C 0.42435(16) 0.43332(18) 0.81074(16) 0.0292(7) Uani 1 1 d . . .
C18 C 0.42866(16) 0.36181(17) 0.80273(15) 0.0266(7) Uani 1 1 d . . .
C19 C 0.25888(15) -0.00982(18) 0.77193(15) 0.0280(7) Uani 1 1 d . . .
H19A H 0.2581 -0.0515 0.7960 0.034 Uiso 1 1 calc R . .
H19B H 0.2370 -0.0204 0.7346 0.034 Uiso 1 1 calc R . .
C20 C 0.22584(16) 0.0495(2) 0.80068(16) 0.0319(8) Uani 1 1 d . . .
H20A H 0.2145 0.0857 0.7722 0.038 Uiso 1 1 calc R . .
H20B H 0.1886 0.0316 0.8152 0.038 Uiso 1 1 calc R . .
C21 C 0.24211(14) 0.12182(17) 0.88796(14) 0.0233(6) Uani 1 1 d . . .
C22 C 0.27501(14) 0.19421(17) 0.97212(14) 0.0234(7) Uani 1 1 d . . .
C23 C 0.23138(16) 0.24776(19) 0.97220(16) 0.0300(7) Uani 1 1 d . . .
C24 C 0.22381(19) 0.2859(2) 1.02198(19) 0.0391(9) Uani 1 1 d . . .
C25 C 0.2594(2) 0.2729(2) 1.07302(18) 0.0405(9) Uani 1 1 d . . .
C26 C 0.30396(19) 0.2221(2) 1.07436(16) 0.0358(8) Uani 1 1 d . . .
C27 C 0.31075(15) 0.18343(17) 1.02428(15) 0.0256(7) Uani 1 1 d . . .
C28 C 0.54837(16) 0.09303(17) 1.14898(14) 0.0268(7) Uani 1 1 d . . .
H28A H 0.5788 0.1293 1.1452 0.032 Uiso 1 1 calc R . .
H28B H 0.5522 0.0768 1.1889 0.032 Uiso 1 1 calc R . .
C29 C 0.48475(16) 0.12319(17) 1.13430(15) 0.0270(7) Uani 1 1 d . . .
H29A H 0.4550 0.0855 1.1335 0.032 Uiso 1 1 calc R . .
H29B H 0.4755 0.1557 1.1646 0.032 Uiso 1 1 calc R . .
C30 C 0.48647(14) 0.22938(16) 1.07658(13) 0.0210(6) Uani 1 1 d . . .
C31 C 0.47586(14) 0.33069(16) 1.01374(14) 0.0224(6) Uani 1 1 d . . .
C32 C 0.45046(15) 0.37978(18) 1.04938(15) 0.0266(7) Uani 1 1 d . . .
C33 C 0.45719(17) 0.45095(17) 1.04018(17) 0.0313(8) Uani 1 1 d . . .
C34 C 0.48619(16) 0.47539(18) 0.99413(17) 0.0311(8) Uani 1 1 d . . .
C35 C 0.50957(15) 0.42835(18) 0.95685(15) 0.0262(7) Uani 1 1 d . . .
C36 C 0.50488(14) 0.35738(17) 0.96730(15) 0.0246(7) Uani 1 1 d . . .
C37 C 0.62460(15) 0.02327(18) 1.10289(15) 0.0278(7) Uani 1 1 d . . .
H37A H 0.6292 -0.0200 1.0816 0.033 Uiso 1 1 calc R . .
H37B H 0.6467 0.0181 1.1409 0.033 Uiso 1 1 calc R . .
C38 C 0.65267(16) 0.08298(19) 1.07075(16) 0.0303(7) Uani 1 1 d . . .
H38A H 0.6599 0.1226 1.0968 0.036 Uiso 1 1 calc R . .
H38B H 0.6918 0.0681 1.0584 0.036 Uiso 1 1 calc R . .
C39 C 0.63415(14) 0.14066(16) 0.97613(14) 0.0212(6) Uani 1 1 d . . .
C40 C 0.59878(14) 0.19692(16) 0.88393(14) 0.0218(6) Uani 1 1 d . . .
C41 C 0.56733(15) 0.17489(16) 0.83276(15) 0.0248(7) Uani 1 1 d . . .
C42 C 0.57491(17) 0.20645(19) 0.78004(15) 0.0296(7) Uani 1 1 d . . .
C43 C 0.61502(18) 0.2609(2) 0.77691(16) 0.0334(8) Uani 1 1 d . . .
C44 C 0.64545(16) 0.28621(18) 0.82771(16) 0.0284(7) Uani 1 1 d . . .
C45 C 0.63703(15) 0.25519(17) 0.88081(14) 0.0245(6) Uani 1 1 d . . .
C46 C 0.53135(15) -0.03054(16) 1.12932(13) 0.0215(6) Uani 1 1 d . . .
H46A H 0.4951 -0.0189 1.1486 0.026 Uiso 1 1 calc R . .
H46B H 0.5599 -0.0543 1.1572 0.026 Uiso 1 1 calc R . .
C47 C 0.51375(14) -0.07955(16) 1.07863(13) 0.0209(6) Uani 1 1 d . . .
H47A H 0.5501 -0.0909 1.0593 0.025 Uiso 1 1 calc R . .
H47B H 0.4979 -0.1229 1.0934 0.025 Uiso 1 1 calc R . .
C48 C 0.40807(14) -0.05641(15) 1.04333(13) 0.0196(6) Uani 1 1 d . . .
C49 C 0.30786(14) -0.01619(16) 1.00589(13) 0.0209(6) Uani 1 1 d . . .
C50 C 0.28324(15) 0.01286(16) 1.05396(14) 0.0228(6) Uani 1 1 d . . .
C51 C 0.22140(16) 0.02125(18) 1.05581(15) 0.0280(7) Uani 1 1 d . . .
C52 C 0.18163(16) 0.00217(19) 1.00872(17) 0.0322(8) Uani 1 1 d . . .
C53 C 0.20415(16) -0.02663(19) 0.96053(16) 0.0300(7) Uani 1 1 d . . .
C54 C 0.26627(16) -0.03652(16) 0.95947(14) 0.0245(7) Uani 1 1 d . . .
C55 C 0.44027(15) 0.10242(15) 0.93188(13) 0.0173(5) Uani 1 1 d . . .
C56 C 0.41221(14) 0.72291(15) 0.10410(13) 0.0201(6) Uani 1 1 d . . .
H56A H 0.4220 0.7715 0.0966 0.024 Uiso 1 1 calc R . .
H56B H 0.4129 0.7172 0.1459 0.024 Uiso 1 1 calc R . .
C57 C 0.46188(15) 0.67693(17) 0.08227(14) 0.0234(6) Uani 1 1 d . . .
H57A H 0.4649 0.6856 0.0412 0.028 Uiso 1 1 calc R . .
H57B H 0.4517 0.6279 0.0871 0.028 Uiso 1 1 calc R . .
C58 C 0.52297(14) 0.69338(17) 0.11648(14) 0.0246(7) Uani 1 1 d . . .
H58A H 0.5211 0.6797 0.1567 0.029 Uiso 1 1 calc R . .
H58B H 0.5303 0.7435 0.1155 0.029 Uiso 1 1 calc R . .
C59 C 0.57605(16) 0.6549(2) 0.09141(16) 0.0317(8) Uani 1 1 d . . .
H59A H 0.5690 0.6052 0.0925 0.048 Uiso 1 1 calc R . .
H59B H 0.6136 0.6658 0.1141 0.048 Uiso 1 1 calc R . .
H59C H 0.5788 0.6694 0.0519 0.048 Uiso 1 1 calc R . .
C60 C 0.34337(14) 0.70897(16) 0.01121(13) 0.0205(6) Uani 1 1 d . . .
H60A H 0.3697 0.6723 -0.0017 0.025 Uiso 1 1 calc R . .
H60B H 0.3017 0.6978 -0.0035 0.025 Uiso 1 1 calc R . .
C61 C 0.36124(16) 0.77782(18) -0.01539(14) 0.0258(7) Uani 1 1 d . . .
H61A H 0.4007 0.7929 0.0026 0.031 Uiso 1 1 calc R . .
H61B H 0.3313 0.8135 -0.0082 0.031 Uiso 1 1 calc R . .
C62 C 0.36467(16) 0.76936(18) -0.08129(14) 0.0268(7) Uani 1 1 d . . .
H62A H 0.3826 0.8114 -0.0963 0.032 Uiso 1 1 calc R . .
H62B H 0.3915 0.7304 -0.0881 0.032 Uiso 1 1 calc R . .
C63 C 0.30275(18) 0.7566(2) -0.11436(15) 0.0357(8) Uani 1 1 d . . .
H63A H 0.2855 0.7139 -0.1009 0.054 Uiso 1 1 calc R . .
H63B H 0.3077 0.7527 -0.1551 0.054 Uiso 1 1 calc R . .
H63C H 0.2759 0.7950 -0.1079 0.054 Uiso 1 1 calc R . .
C64 C 0.30770(14) 0.76564(16) 0.10097(13) 0.0201(6) Uani 1 1 d . . .
H64A H 0.3121 0.7633 0.1431 0.024 Uiso 1 1 calc R . .
H64B H 0.3233 0.8108 0.0898 0.024 Uiso 1 1 calc R . .
C65 C 0.24010(16) 0.7618(2) 0.08063(18) 0.0348(8) Uani 1 1 d . . .
H65A H 0.2354 0.7530 0.0391 0.042 Uiso 1 1 calc R . .
H65B H 0.2216 0.7230 0.0999 0.042 Uiso 1 1 calc R . .
C66 C 0.20753(16) 0.8288(2) 0.09355(17) 0.0318(8) Uani 1 1 d . . .
H66A H 0.2107 0.8361 0.1353 0.038 Uiso 1 1 calc R . .
H66B H 0.2279 0.8677 0.0762 0.038 Uiso 1 1 calc R . .
C67 C 0.14098(18) 0.8288(3) 0.0711(2) 0.0467(10) Uani 1 1 d . . .
H67A H 0.1373 0.8179 0.0303 0.070 Uiso 1 1 calc R . .
H67B H 0.1237 0.8743 0.0769 0.070 Uiso 1 1 calc R . .
H67C H 0.1194 0.7943 0.0917 0.070 Uiso 1 1 calc R . .
C68 C 0.32630(15) 0.63562(15) 0.09347(14) 0.0217(6) Uani 1 1 d . . .
H68A H 0.3478 0.6014 0.0718 0.026 Uiso 1 1 calc R . .
H68B H 0.2830 0.6314 0.0810 0.026 Uiso 1 1 calc R . .
C69 C 0.33569(16) 0.61656(17) 0.15799(14) 0.0261(7) Uani 1 1 d . . .
H69A H 0.3780 0.6029 0.1677 0.031 Uiso 1 1 calc R . .
H69B H 0.3274 0.6573 0.1812 0.031 Uiso 1 1 calc R . .
C70 C 0.29355(17) 0.55662(17) 0.17235(15) 0.0281(7) Uani 1 1 d . . .
H70A H 0.3018 0.5451 0.2132 0.034 Uiso 1 1 calc R . .
H70B H 0.2515 0.5728 0.1665 0.034 Uiso 1 1 calc R . .
C71 C 0.29961(19) 0.49042(18) 0.13695(17) 0.0354(8) Uani 1 1 d . . .
H71A H 0.2908 0.5009 0.0964 0.053 Uiso 1 1 calc R . .
H71B H 0.2712 0.4558 0.1485 0.053 Uiso 1 1 calc R . .
H71C H 0.3406 0.4726 0.1436 0.053 Uiso 1 1 calc R . .
C72 C 0.05913(15) 0.88787(16) 0.25557(14) 0.0220(6) Uani 1 1 d . . .
H72A H 0.1025 0.8933 0.2669 0.026 Uiso 1 1 calc R . .
H72B H 0.0377 0.9229 0.2766 0.026 Uiso 1 1 calc R . .
C73 C 0.04800(16) 0.90385(17) 0.19059(14) 0.0250(7) Uani 1 1 d . . .
H73A H 0.0054 0.9162 0.1811 0.030 Uiso 1 1 calc R . .
H73B H 0.0570 0.8627 0.1682 0.030 Uiso 1 1 calc R . .
C74 C 0.08922(17) 0.96497(18) 0.17505(15) 0.0292(7) Uani 1 1 d . . .
H74A H 0.1316 0.9502 0.1815 0.035 Uiso 1 1 calc R . .
H74B H 0.0810 0.9752 0.1340 0.035 Uiso 1 1 calc R . .
C75 C 0.08102(19) 1.03166(18) 0.20914(17) 0.0361(8) Uani 1 1 d . . .
H75A H 0.0395 1.0477 0.2021 0.054 Uiso 1 1 calc R . .
H75B H 0.1083 1.0670 0.1970 0.054 Uiso 1 1 calc R . .
H75C H 0.0900 1.0225 0.2499 0.054 Uiso 1 1 calc R . .
C76 C 0.04700(14) 0.81957(16) 0.34136(13) 0.0197(6) Uani 1 1 d . . .
H76A H 0.0880 0.8362 0.3532 0.024 Uiso 1 1 calc R . .
H76B H 0.0185 0.8542 0.3537 0.024 Uiso 1 1 calc R . .
C77 C 0.03702(15) 0.75229(16) 0.37317(14) 0.0232(6) Uani 1 1 d . . .
H77A H 0.0681 0.7183 0.3651 0.028 Uiso 1 1 calc R . .
H77B H -0.0028 0.7329 0.3604 0.028 Uiso 1 1 calc R . .
C78 C 0.04068(17) 0.76798(18) 0.43830(14) 0.0284(7) Uani 1 1 d . . .
H78A H 0.0793 0.7910 0.4500 0.034 Uiso 1 1 calc R . .
H78B H 0.0079 0.7997 0.4462 0.034 Uiso 1 1 calc R . .
C79 C 0.03566(19) 0.70130(19) 0.47365(16) 0.0359(8) Uani 1 1 d . . .
H79A H -0.0022 0.6781 0.4617 0.054 Uiso 1 1 calc R . .
H79B H 0.0368 0.7129 0.5142 0.054 Uiso 1 1 calc R . .
H79C H 0.0693 0.6708 0.4674 0.054 Uiso 1 1 calc R . .
C80 C -0.02543(14) 0.79794(16) 0.25250(13) 0.0203(6) Uani 1 1 d . . .
H80A H -0.0280 0.7990 0.2104 0.024 Uiso 1 1 calc R . .
H80B H -0.0339 0.7502 0.2640 0.024 Uiso 1 1 calc R . .
C81 C -0.07512(15) 0.84524(17) 0.27257(14) 0.0237(6) Uani 1 1 d . . .
H81A H -0.0657 0.8938 0.2645 0.028 Uiso 1 1 calc R . .
H81B H -0.0771 0.8402 0.3142 0.028 Uiso 1 1 calc R . .
C82 C -0.13674(15) 0.82536(18) 0.24069(15) 0.0274(7) Uani 1 1 d . . .
H82A H -0.1346 0.8314 0.1992 0.033 Uiso 1 1 calc R . .
H82B H -0.1450 0.7763 0.2478 0.033 Uiso 1 1 calc R . .
C83 C -0.18917(17) 0.8699(2) 0.26019(17) 0.0345(8) Uani 1 1 d . . .
H83A H -0.1913 0.8643 0.3013 0.052 Uiso 1 1 calc R . .
H83B H -0.2271 0.8550 0.2399 0.052 Uiso 1 1 calc R . .
H83C H -0.1820 0.9183 0.2516 0.052 Uiso 1 1 calc R . .
C84 C 0.07888(15) 0.75812(17) 0.25262(14) 0.0233(6) Uani 1 1 d . . .
H84A H 0.0643 0.7135 0.2661 0.028 Uiso 1 1 calc R . .
H84B H 0.0727 0.7580 0.2105 0.028 Uiso 1 1 calc R . .
C85 C 0.14667(16) 0.7629(2) 0.26994(17) 0.0342(8) Uani 1 1 d . . .
H85A H 0.1535 0.7775 0.3102 0.041 Uiso 1 1 calc R . .
H85B H 0.1650 0.7976 0.2461 0.041 Uiso 1 1 calc R . .
C86 C 0.1766(2) 0.6908(3) 0.2620(2) 0.0572(13) Uani 1 1 d . . .
H86A H 0.1553 0.6558 0.2831 0.069 Uiso 1 1 calc R . .
H86B H 0.1719 0.6783 0.2211 0.069 Uiso 1 1 calc R . .
C87 C 0.2432(2) 0.6891(3) 0.2828(3) 0.0663(15) Uani 1 1 d . . .
H87A H 0.2647 0.7239 0.2624 0.099 Uiso 1 1 calc R . .
H87B H 0.2596 0.6436 0.2757 0.099 Uiso 1 1 calc R . .
H87C H 0.2481 0.6989 0.3238 0.099 Uiso 1 1 calc R . .
N1 N 0.32257(13) 0.00693(13) 0.76305(12) 0.0230(5) Uani 1 1 d . . .
N2 N 0.42069(12) -0.06339(13) 0.84018(12) 0.0225(5) Uani 1 1 d . . .
H2 H 0.4085 -0.0374 0.8674 0.027 Uiso 1 1 calc R . .
N3 N 0.51709(12) -0.02878(14) 0.87259(11) 0.0207(5) Uani 1 1 d . . .
H3 H 0.5002 -0.0076 0.9000 0.025 Uiso 1 1 calc R . .
N4 N 0.39717(13) 0.13957(14) 0.78132(12) 0.0249(6) Uani 1 1 d . . .
H4 H 0.4061 0.1188 0.8140 0.030 Uiso 1 1 calc R . .
N5 N 0.40478(14) 0.24196(14) 0.83280(12) 0.0271(6) Uani 1 1 d . . .
H5 H 0.4161 0.2168 0.8627 0.032 Uiso 1 1 calc R . .
N6 N 0.26517(13) 0.07914(15) 0.84838(13) 0.0281(6) Uani 1 1 d . . .
H6 H 0.3036 0.0695 0.8515 0.034 Uiso 1 1 calc R . .
N7 N 0.28715(12) 0.15487(15) 0.92376(12) 0.0238(6) Uani 1 1 d . . .
H7 H 0.3246 0.1509 0.9157 0.029 Uiso 1 1 calc R . .
N8 N 0.55956(13) 0.03441(14) 1.11003(11) 0.0224(5) Uani 1 1 d . . .
N9 N 0.47888(13) 0.15943(14) 1.07851(12) 0.0247(6) Uani 1 1 d . . .
H9 H 0.4706 0.1362 1.0469 0.030 Uiso 1 1 calc R . .
N10 N 0.47151(12) 0.25832(14) 1.02224(11) 0.0234(6) Uani 1 1 d . . .
H10 H 0.4595 0.2316 0.9935 0.028 Uiso 1 1 calc R . .
N11 N 0.61286(12) 0.10466(15) 1.02023(13) 0.0272(6) Uani 1 1 d . . .
H11 H 0.5746 0.0942 1.0185 0.033 Uiso 1 1 calc R . .
N12 N 0.58811(12) 0.16391(14) 0.93629(12) 0.0233(6) Uani 1 1 d . . .
H12 H 0.5508 0.1578 0.9440 0.028 Uiso 1 1 calc R . .
N13 N 0.46839(12) -0.04954(13) 1.03682(11) 0.0216(5) Uani 1 1 d . . .
H13 H 0.4799 -0.0270 1.0074 0.026 Uiso 1 1 calc R . .
N14 N 0.37051(12) -0.02272(14) 1.00117(12) 0.0217(5) Uani 1 1 d . . .
H14 H 0.3860 -0.0054 0.9714 0.026 Uiso 1 1 calc R . .
N15 N 0.34737(11) 0.70814(13) 0.07724(11) 0.0182(5) Uani 1 1 d . . .
N16 N 0.03968(12) 0.81597(13) 0.27530(11) 0.0197(5) Uani 1 1 d . . .
O1 O 0.50326(11) -0.10945(11) 0.79944(10) 0.0251(5) Uani 1 1 d . . .
O2 O 0.37311(13) 0.24265(12) 0.73578(10) 0.0320(6) Uani 1 1 d . . .
O3 O 0.18729(10) 0.12996(13) 0.89186(11) 0.0288(5) Uani 1 1 d . . .
O4 O 0.50515(11) 0.26448(12) 1.11865(9) 0.0258(5) Uani 1 1 d . . .
O5 O 0.68883(10) 0.15245(12) 0.97191(10) 0.0253(5) Uani 1 1 d . . .
O6 O 0.38741(10) -0.09163(11) 1.08189(9) 0.0225(5) Uani 1 1 d . . .
O7 O 0.39734(9) 0.06762(11) 0.90349(9) 0.0212(4) Uani 1 1 d . . .
O8 O 0.48428(9) 0.07051(11) 0.96146(9) 0.0215(4) Uani 1 1 d . . .
O9 O 0.43959(14) 0.16970(11) 0.93074(10) 0.0324(5) Uani 1 1 d . . .
F1 F 0.56761(9) 0.00969(11) 0.76852(8) 0.0308(4) Uani 1 1 d . . .
F2 F 0.68803(11) 0.02821(15) 0.76440(10) 0.0498(6) Uani 1 1 d . . .
F3 F 0.76490(11) 0.01872(17) 0.86253(13) 0.0620(8) Uani 1 1 d . . .
F4 F 0.72004(10) -0.01711(13) 0.96571(10) 0.0441(6) Uani 1 1 d . . .
F5 F 0.59990(9) -0.04344(10) 0.96863(8) 0.0276(4) Uani 1 1 d . . .
F6 F 0.34721(10) 0.30147(10) 0.92166(8) 0.0313(4) Uani 1 1 d . . .
F7 F 0.34409(10) 0.43990(11) 0.94023(9) 0.0333(5) Uani 1 1 d . . .
F8 F 0.39561(10) 0.52974(10) 0.86608(10) 0.0363(5) Uani 1 1 d . . .
F9 F 0.45158(11) 0.47695(11) 0.77503(11) 0.0424(6) Uani 1 1 d . . .
F10 F 0.46247(10) 0.33916(11) 0.76077(9) 0.0351(5) Uani 1 1 d . . .
F11 F 0.19937(10) 0.26743(12) 0.92262(9) 0.0382(5) Uani 1 1 d . . .
F12 F 0.18194(12) 0.33723(14) 1.02037(12) 0.0558(7) Uani 1 1 d . . .
F13 F 0.25128(14) 0.31004(16) 1.12068(12) 0.0623(8) Uani 1 1 d . . .
F14 F 0.33942(12) 0.20886(13) 1.12274(10) 0.0471(6) Uani 1 1 d . . .
F15 F 0.35445(9) 0.13438(10) 1.02571(8) 0.0285(4) Uani 1 1 d . . .
F16 F 0.41663(10) 0.35954(11) 1.09178(9) 0.0349(5) Uani 1 1 d . . .
F17 F 0.43237(12) 0.49661(11) 1.07625(11) 0.0452(6) Uani 1 1 d . . .
F18 F 0.48962(11) 0.54473(11) 0.98418(11) 0.0416(5) Uani 1 1 d . . .
F19 F 0.53598(9) 0.45133(11) 0.91008(9) 0.0350(5) Uani 1 1 d . . .
F20 F 0.52837(9) 0.31278(11) 0.92993(9) 0.0313(4) Uani 1 1 d . . .
F21 F 0.52783(9) 0.12158(10) 0.83405(9) 0.0294(4) Uani 1 1 d . . .
F22 F 0.54363(12) 0.18232(12) 0.73080(9) 0.0430(5) Uani 1 1 d . . .
F23 F 0.62354(12) 0.29134(13) 0.72606(9) 0.0471(6) Uani 1 1 d . . .
F24 F 0.68184(10) 0.34243(11) 0.82560(10) 0.0392(5) Uani 1 1 d . . .
F25 F 0.66385(9) 0.28496(10) 0.92896(8) 0.0301(4) Uani 1 1 d . . .
F26 F 0.32022(9) 0.03543(10) 1.09904(8) 0.0281(4) Uani 1 1 d . . .
F27 F 0.19939(10) 0.04980(12) 1.10300(9) 0.0400(5) Uani 1 1 d . . .
F28 F 0.12109(10) 0.01147(13) 1.01065(11) 0.0453(6) Uani 1 1 d . . .
F29 F 0.16584(10) -0.04589(12) 0.91450(10) 0.0426(5) Uani 1 1 d . . .
F30 F 0.28730(9) -0.06603(10) 0.91227(8) 0.0298(4) Uani 1 1 d . . .

loop_
_atom_site_aniso_label
_atom_site_aniso_U_11
_atom_site_aniso_U_22
_atom_site_aniso_U_33
_atom_site_aniso_U_23
_atom_site_aniso_U_13
_atom_site_aniso_U_12
C1 0.0311(17) 0.0217(15) 0.0175(16) -0.0045(12) -0.0001(12) 0.0018(12)
C2 0.0299(17) 0.0204(15) 0.0233(17) -0.0028(12) -0.0006(13) 0.0004(12)
C3 0.0271(16) 0.0181(14) 0.0167(15) 0.0037(11) 0.0025(12) 0.0027(12)
C4 0.0251(16) 0.0209(15) 0.0222(16) -0.0007(12) 0.0035(12) 0.0004(12)
C5 0.0307(18) 0.0275(16) 0.0227(17) 0.0041(13) 0.0016(14) 0.0026(13)
C6 0.0318(19) 0.042(2) 0.031(2) 0.0104(16) 0.0127(15) 0.0010(15)
C7 0.0205(17) 0.048(2) 0.046(2) 0.0133(18) 0.0046(16) -0.0003(15)
C8 0.0259(18) 0.0374(19) 0.033(2) 0.0099(15) -0.0028(15) 0.0021(14)
C9 0.0285(17) 0.0246(15) 0.0214(16) 0.0072(12) 0.0032(13) 0.0014(12)
C10 0.0410(19) 0.0264(16) 0.0133(15) -0.0019(12) -0.0049(13) 0.0050(14)
C11 0.042(2) 0.0217(16) 0.0192(16) 0.0009(12) 0.0079(14) -0.0019(14)
C12 0.0296(17) 0.0248(15) 0.0173(15) 0.0036(12) 0.0027(13) -0.0024(12)
C13 0.0283(17) 0.0228(15) 0.0188(16) 0.0057(12) -0.0053(12) 0.0004(12)
C14 0.0228(15) 0.0240(15) 0.0218(16) 0.0029(12) -0.0030(12) -0.0041(12)
C15 0.0252(16) 0.0294(17) 0.0246(18) -0.0025(13) 0.0013(13) 0.0029(13)
C16 0.0303(18) 0.0198(15) 0.0348(19) 0.0010(13) 0.0015(15) 0.0009(13)
C17 0.0287(17) 0.0257(17) 0.0335(19) 0.0107(14) 0.0047(14) -0.0003(13)
C18 0.0307(17) 0.0259(16) 0.0232(17) 0.0009(13) 0.0030(13) 0.0045(13)
C19 0.0240(17) 0.0335(18) 0.0254(18) -0.0041(14) -0.0032(13) -0.0013(13)
C20 0.0249(17) 0.040(2) 0.0290(19) -0.0058(15) -0.0055(14) 0.0054(14)
C21 0.0227(16) 0.0270(16) 0.0193(16) 0.0032(12) -0.0028(12) 0.0027(12)
C22 0.0230(16) 0.0246(15) 0.0225(17) 0.0032(12) 0.0014(13) -0.0039(12)
C23 0.0288(17) 0.0321(18) 0.0290(18) -0.0004(14) 0.0015(14) 0.0016(14)
C24 0.039(2) 0.0310(19) 0.047(2) -0.0074(17) 0.0027(17) 0.0059(15)
C25 0.048(2) 0.038(2) 0.035(2) -0.0135(17) 0.0043(18) 0.0002(17)
C26 0.043(2) 0.036(2) 0.0276(19) -0.0051(15) -0.0056(16) -0.0080(15)
C27 0.0267(17) 0.0240(15) 0.0259(17) 0.0008(13) 0.0012(13) -0.0040(12)
C28 0.041(2) 0.0223(15) 0.0159(16) 0.0008(12) -0.0042(13) -0.0047(13)
C29 0.0360(18) 0.0251(16) 0.0204(16) 0.0012(13) 0.0061(14) -0.0030(13)
C30 0.0201(15) 0.0253(15) 0.0176(15) -0.0049(12) 0.0018(12) 0.0011(12)
C31 0.0206(15) 0.0230(15) 0.0223(16) -0.0019(12) -0.0060(12) 0.0025(12)
C32 0.0248(16) 0.0315(17) 0.0235(17) -0.0020(13) 0.0027(13) 0.0002(13)
C33 0.0338(19) 0.0223(16) 0.038(2) -0.0093(14) 0.0010(15) 0.0017(13)
C34 0.0264(17) 0.0259(17) 0.040(2) 0.0019(15) -0.0012(15) -0.0010(13)
C35 0.0193(15) 0.0313(17) 0.0271(17) 0.0033(13) -0.0021(13) -0.0032(12)
C36 0.0201(15) 0.0269(16) 0.0261(17) -0.0043(13) -0.0026(13) 0.0046(12)
C37 0.0247(16) 0.0318(17) 0.0252(17) 0.0047(14) -0.0066(13) -0.0054(13)
C38 0.0288(18) 0.0331(18) 0.0279(18) 0.0070(14) -0.0040(14) -0.0084(14)
C39 0.0227(16) 0.0196(14) 0.0209(16) -0.0038(12) 0.0010(12) -0.0024(11)
C40 0.0191(15) 0.0256(16) 0.0207(16) 0.0036(12) 0.0023(12) 0.0044(11)
C41 0.0245(16) 0.0212(15) 0.0280(18) 0.0002(13) -0.0006(13) 0.0007(12)
C42 0.0343(18) 0.0347(18) 0.0182(17) 0.0018(13) -0.0063(14) 0.0038(14)
C43 0.041(2) 0.0352(19) 0.0240(18) 0.0125(14) 0.0013(15) -0.0008(15)
C44 0.0274(17) 0.0285(17) 0.0291(18) 0.0064(14) 0.0019(14) -0.0010(13)
C45 0.0240(16) 0.0268(16) 0.0222(16) -0.0009(12) -0.0004(12) -0.0016(12)
C46 0.0257(16) 0.0201(14) 0.0186(16) 0.0018(12) 0.0010(12) -0.0018(12)
C47 0.0221(15) 0.0192(14) 0.0214(16) 0.0009(12) 0.0023(12) -0.0013(11)
C48 0.0229(15) 0.0192(14) 0.0165(15) -0.0028(11) 0.0010(12) -0.0034(11)
C49 0.0231(16) 0.0202(14) 0.0198(16) 0.0047(11) 0.0034(12) -0.0012(11)
C50 0.0254(16) 0.0234(15) 0.0191(15) 0.0029(12) -0.0004(12) -0.0013(12)
C51 0.0331(19) 0.0248(16) 0.0274(18) -0.0009(13) 0.0094(14) 0.0025(13)
C52 0.0212(16) 0.0315(18) 0.044(2) 0.0012(15) 0.0020(15) 0.0018(13)
C53 0.0290(18) 0.0290(18) 0.0309(19) -0.0018(14) -0.0035(14) 0.0006(13)
C54 0.0290(17) 0.0227(15) 0.0220(16) 0.0004(12) 0.0031(13) -0.0011(12)
C55 0.0205(13) 0.0197(14) 0.0121(13) 0.0006(11) 0.0035(10) 0.0003(11)
C56 0.0242(15) 0.0193(14) 0.0161(15) -0.0013(11) -0.0016(12) -0.0018(11)
C57 0.0297(17) 0.0219(15) 0.0181(16) -0.0023(12) 0.0005(13) -0.0004(12)
C58 0.0236(16) 0.0273(16) 0.0223(16) -0.0015(13) -0.0008(13) 0.0040(12)
C59 0.0310(18) 0.0378(19) 0.0257(18) 0.0010(15) -0.0009(14) 0.0107(15)
C60 0.0254(16) 0.0210(14) 0.0146(15) -0.0003(11) -0.0001(12) 0.0001(12)
C61 0.0296(17) 0.0275(16) 0.0199(16) 0.0022(12) -0.0006(13) -0.0048(13)
C62 0.0306(17) 0.0310(17) 0.0191(16) 0.0047(13) 0.0039(13) 0.0014(13)
C63 0.046(2) 0.040(2) 0.0203(18) 0.0018(15) -0.0019(15) -0.0081(16)
C64 0.0237(15) 0.0197(14) 0.0171(15) -0.0025(11) 0.0024(12) -0.0035(11)
C65 0.0230(17) 0.0342(18) 0.047(2) -0.0157(16) 0.0003(15) -0.0038(14)
C66 0.0267(18) 0.0366(19) 0.033(2) -0.0027(15) 0.0066(15) 0.0013(14)
C67 0.030(2) 0.068(3) 0.043(2) -0.015(2) 0.0025(17) 0.0107(19)
C68 0.0277(16) 0.0171(14) 0.0201(16) 0.0005(11) 0.0009(12) -0.0059(12)
C69 0.0327(18) 0.0231(15) 0.0224(17) -0.0014(13) 0.0018(13) -0.0044(13)
C70 0.0352(18) 0.0258(16) 0.0236(17) 0.0068(13) 0.0039(14) -0.0032(13)
C71 0.047(2) 0.0223(16) 0.037(2) 0.0047(15) 0.0071(17) -0.0049(15)
C72 0.0269(16) 0.0189(14) 0.0206(16) -0.0014(12) 0.0041(12) -0.0032(12)
C73 0.0329(18) 0.0238(15) 0.0184(16) 0.0001(12) 0.0029(13) -0.0053(13)
C74 0.0328(18) 0.0306(17) 0.0248(18) 0.0048(14) 0.0062(14) -0.0014(14)
C75 0.048(2) 0.0262(17) 0.035(2) 0.0063(15) 0.0070(17) -0.0035(15)
C76 0.0211(15) 0.0224(14) 0.0155(15) -0.0037(11) 0.0002(11) -0.0011(11)
C77 0.0274(16) 0.0225(15) 0.0197(16) 0.0000(12) 0.0023(12) 0.0013(12)
C78 0.0392(19) 0.0281(17) 0.0178(16) 0.0016(13) 0.0021(14) 0.0032(14)
C79 0.050(2) 0.0321(19) 0.0263(19) 0.0057(15) 0.0080(16) 0.0075(16)
C80 0.0247(15) 0.0218(15) 0.0139(14) -0.0041(11) 0.0002(12) -0.0036(12)
C81 0.0257(16) 0.0235(15) 0.0219(16) -0.0028(12) 0.0012(13) 0.0005(12)
C82 0.0263(17) 0.0304(17) 0.0257(18) -0.0026(13) 0.0038(14) 0.0009(13)
C83 0.0340(19) 0.038(2) 0.032(2) 0.0015(15) 0.0028(15) 0.0077(15)
C84 0.0287(17) 0.0244(15) 0.0164(15) -0.0065(12) -0.0002(12) 0.0017(12)
C85 0.0262(17) 0.043(2) 0.033(2) -0.0188(16) -0.0008(15) 0.0038(14)
C86 0.037(2) 0.069(3) 0.062(3) -0.037(3) -0.010(2) 0.010(2)
C87 0.041(3) 0.094(4) 0.063(3) -0.029(3) -0.001(2) 0.021(3)
N1 0.0290(14) 0.0219(13) 0.0178(13) -0.0007(10) 0.0005(11) 0.0028(11)
N2 0.0255(14) 0.0209(12) 0.0211(13) -0.0052(10) 0.0024(11) 0.0008(10)
N3 0.0219(13) 0.0221(13) 0.0185(13) -0.0023(10) 0.0048(10) 0.0016(10)
N4 0.0365(15) 0.0243(13) 0.0135(13) 0.0035(10) -0.0004(11) -0.0023(11)
N5 0.0431(17) 0.0223(13) 0.0142(13) 0.0025(10) -0.0063(12) -0.0012(12)
N6 0.0214(13) 0.0348(15) 0.0273(15) -0.0029(12) -0.0015(11) 0.0060(11)
N7 0.0175(13) 0.0321(14) 0.0217(14) -0.0005(11) 0.0013(10) 0.0009(10)
N8 0.0288(14) 0.0193(12) 0.0186(14) 0.0006(10) -0.0009(11) -0.0061(10)
N9 0.0330(15) 0.0227(13) 0.0179(13) -0.0021(10) -0.0008(11) -0.0011(11)
N10 0.0322(15) 0.0202(13) 0.0171(13) -0.0050(10) -0.0015(11) 0.0024(10)
N11 0.0198(13) 0.0336(15) 0.0274(15) 0.0096(12) -0.0026(11) -0.0097(11)
N12 0.0200(13) 0.0315(14) 0.0187(13) 0.0015(11) 0.0041(10) -0.0037(10)
N13 0.0247(14) 0.0230(13) 0.0173(13) 0.0031(10) 0.0018(10) -0.0045(10)
N14 0.0226(13) 0.0264(13) 0.0164(13) 0.0026(10) 0.0033(10) -0.0024(10)
N15 0.0220(13) 0.0179(12) 0.0148(12) 0.0002(9) 0.0018(10) -0.0044(9)
N16 0.0245(13) 0.0177(12) 0.0170(13) -0.0006(10) 0.0012(10) -0.0004(10)
O1 0.0321(12) 0.0216(11) 0.0219(12) -0.0022(9) 0.0043(9) 0.0039(9)
O2 0.0515(16) 0.0263(12) 0.0168(12) 0.0051(9) -0.0058(10) 0.0024(11)
O3 0.0201(12) 0.0363(13) 0.0300(13) -0.0003(10) 0.0007(9) 0.0059(9)
O4 0.0334(12) 0.0271(11) 0.0169(11) -0.0050(9) 0.0013(9) -0.0043(9)
O5 0.0209(11) 0.0295(12) 0.0252(12) 0.0040(9) 0.0007(9) -0.0059(9)
O6 0.0238(11) 0.0236(11) 0.0198(11) 0.0018(9) 0.0010(9) -0.0056(8)
O7 0.0190(11) 0.0247(11) 0.0196(11) 0.0007(9) -0.0003(9) -0.0018(8)
O8 0.0211(11) 0.0249(11) 0.0184(11) 0.0028(8) 0.0012(9) -0.0009(8)
O9 0.0624(15) 0.0176(11) 0.0156(11) -0.0005(9) -0.0054(10) -0.0002(11)
F1 0.0375(11) 0.0369(11) 0.0179(10) 0.0023(8) 0.0018(8) -0.0011(9)
F2 0.0382(13) 0.0786(18) 0.0352(13) 0.0186(12) 0.0172(10) -0.0010(12)
F3 0.0191(11) 0.100(2) 0.0676(18) 0.0386(16) 0.0051(11) -0.0027(12)
F4 0.0297(11) 0.0599(15) 0.0406(13) 0.0182(11) -0.0085(10) -0.0020(10)
F5 0.0315(10) 0.0309(10) 0.0204(10) 0.0061(8) 0.0027(8) -0.0014(8)
F6 0.0442(12) 0.0267(10) 0.0237(10) 0.0046(8) 0.0070(9) -0.0050(8)
F7 0.0387(12) 0.0343(11) 0.0276(11) -0.0024(8) 0.0061(9) 0.0035(9)
F8 0.0430(12) 0.0195(9) 0.0474(13) 0.0005(9) 0.0096(10) 0.0003(8)
F9 0.0535(14) 0.0238(10) 0.0537(15) 0.0085(9) 0.0260(12) -0.0036(9)
F10 0.0439(12) 0.0295(10) 0.0339(12) 0.0025(9) 0.0139(10) 0.0032(9)
F11 0.0391(12) 0.0385(12) 0.0357(12) 0.0045(9) -0.0035(9) 0.0111(9)
F12 0.0545(15) 0.0469(14) 0.0653(18) -0.0184(13) 0.0005(13) 0.0213(12)
F13 0.0741(19) 0.0671(18) 0.0447(16) -0.0303(13) -0.0009(14) 0.0150(14)
F14 0.0596(15) 0.0527(15) 0.0263(12) -0.0098(10) -0.0111(10) 0.0021(12)
F15 0.0316(10) 0.0278(10) 0.0246(10) 0.0026(8) -0.0057(8) -0.0005(8)
F16 0.0399(12) 0.0313(11) 0.0351(12) -0.0028(9) 0.0134(9) 0.0019(9)
F17 0.0582(15) 0.0246(10) 0.0554(15) -0.0106(10) 0.0188(12) 0.0050(10)
F18 0.0454(13) 0.0229(10) 0.0565(15) 0.0023(10) 0.0036(11) -0.0026(9)
F19 0.0306(11) 0.0377(12) 0.0369(12) 0.0064(9) 0.0042(9) -0.0041(9)
F20 0.0359(11) 0.0338(11) 0.0246(10) -0.0026(8) 0.0051(8) 0.0067(8)
F21 0.0333(11) 0.0256(10) 0.0281(11) -0.0012(8) -0.0039(8) -0.0034(8)
F22 0.0590(15) 0.0443(13) 0.0230(11) 0.0023(9) -0.0125(10) -0.0071(11)
F23 0.0625(15) 0.0525(14) 0.0249(12) 0.0179(10) -0.0040(10) -0.0073(12)
F24 0.0417(12) 0.0379(12) 0.0373(12) 0.0123(10) -0.0002(10) -0.0104(9)
F25 0.0342(11) 0.0310(10) 0.0244(10) -0.0011(8) -0.0006(8) -0.0089(8)
F26 0.0338(11) 0.0325(10) 0.0180(10) -0.0007(8) 0.0015(8) -0.0026(8)
F27 0.0392(12) 0.0480(13) 0.0347(12) -0.0086(10) 0.0144(10) 0.0047(10)
F28 0.0231(11) 0.0554(15) 0.0575(15) -0.0092(12) 0.0041(10) 0.0048(10)
F29 0.0311(11) 0.0487(13) 0.0450(14) -0.0123(11) -0.0128(10) -0.0010(10)
F30 0.0328(10) 0.0334(10) 0.0224(10) -0.0069(8) -0.0010(8) 0.0026(8)

loop_
_atom_type_symbol
_atom_type_description
_atom_type_scat_dispersion_real
_atom_type_scat_dispersion_imag
_atom_type_scat_source
C C 0.0033 0.0016 'International Tables Vol C Tables 4.2.6.8 and 6.1.1.4'
H H 0.0000 0.0000 'International Tables Vol C Tables 4.2.6.8 and 6.1.1.4'
N N 0.0061 0.0033 'International Tables Vol C Tables 4.2.6.8 and 6.1.1.4'
O O 0.0106 0.0060 'International Tables Vol C Tables 4.2.6.8 and 6.1.1.4'
F F 0.0171 0.0103 'International Tables Vol C Tables 4.2.6.8 and 6.1.1.4'

loop_
_geom_angle_atom_site_label_1
_geom_angle_atom_site_label_2
_geom_angle_atom_site_label_3
_geom_angle
_geom_angle_site_symmetry_1
_geom_angle_site_symmetry_3
_geom_angle_publ_flag
N1 C1 C2 111.8(3) . . ?
N1 C1 H1A 109.3 . . ?
C2 C1 H1A 109.3 . . ?
N1 C1 H1B 109.3 . . ?
C2 C1 H1B 109.3 . . ?
H1A C1 H1B 107.9 . . ?
N2 C2 C1 112.8(3) . . ?
N2 C2 H2A 109.0 . . ?
C1 C2 H2A 109.0 . . ?
N2 C2 H2B 109.0 . . ?
C1 C2 H2B 109.0 . . ?
H2A C2 H2B 107.8 . . ?
O1 C3 N2 124.2(3) . . ?
O1 C3 N3 122.7(3) . . ?
N2 C3 N3 113.0(3) . . ?
C9 C4 C5 116.9(3) . . ?
C9 C4 N3 120.4(3) . . ?
C5 C4 N3 122.5(3) . . ?
F1 C5 C6 117.9(3) . . ?
F1 C5 C4 120.8(3) . . ?
C6 C5 C4 121.2(3) . . ?
F2 C6 C7 120.3(3) . . ?
F2 C6 C5 119.7(3) . . ?
C7 C6 C5 120.0(3) . . ?
F3 C7 C8 120.9(4) . . ?
F3 C7 C6 119.1(3) . . ?
C8 C7 C6 119.9(3) . . ?
F4 C8 C9 120.6(3) . . ?
F4 C8 C7 120.3(3) . . ?
C9 C8 C7 119.2(3) . . ?
F5 C9 C8 118.2(3) . . ?
F5 C9 C4 119.2(3) . . ?
C8 C9 C4 122.6(3) . . ?
N1 C10 C11 111.0(3) . . ?
N1 C10 H10A 109.4 . . ?
C11 C10 H10A 109.4 . . ?
N1 C10 H10B 109.4 . . ?
C11 C10 H10B 109.4 . . ?
H10A C10 H10B 108.0 . . ?
N4 C11 C10 112.9(3) . . ?
N4 C11 H11A 109.0 . . ?
C10 C11 H11A 109.0 . . ?
N4 C11 H11B 109.0 . . ?
C10 C11 H11B 109.0 . . ?
H11A C11 H11B 107.8 . . ?
O2 C12 N4 123.8(3) . . ?
O2 C12 N5 122.2(3) . . ?
N4 C12 N5 114.0(3) . . ?
C14 C13 N5 120.2(3) . . ?
C14 C13 C18 116.0(3) . . ?
N5 C13 C18 123.7(3) . . ?
F6 C14 C15 118.0(3) . . ?
F6 C14 C13 119.2(3) . . ?
C15 C14 C13 122.8(3) . . ?
F7 C15 C16 120.1(3) . . ?
F7 C15 C14 120.1(3) . . ?
C16 C15 C14 119.8(3) . . ?
F8 C16 C15 120.8(3) . . ?
F8 C16 C17 120.3(3) . . ?
C15 C16 C17 118.8(3) . . ?
F9 C17 C18 119.3(3) . . ?
F9 C17 C16 119.6(3) . . ?
C18 C17 C16 121.0(3) . . ?
F10 C18 C17 117.6(3) . . ?
F10 C18 C13 120.9(3) . . ?
C17 C18 C13 121.4(3) . . ?
N1 C19 C20 113.2(3) . . ?
N1 C19 H19A 108.9 . . ?
C20 C19 H19A 108.9 . . ?
N1 C19 H19B 108.9 . . ?
C20 C19 H19B 108.9 . . ?
H19A C19 H19B 107.7 . . ?
N6 C20 C19 110.2(3) . . ?
N6 C20 H20A 109.6 . . ?
C19 C20 H20A 109.6 . . ?
N6 C20 H20B 109.6 . . ?
C19 C20 H20B 109.6 . . ?
H20A C20 H20B 108.1 . . ?
O3 C21 N6 123.6(3) . . ?
O3 C21 N7 123.6(3) . . ?
N6 C21 N7 112.8(3) . . ?
N7 C22 C27 118.8(3) . . ?
N7 C22 C23 125.0(3) . . ?
C27 C22 C23 116.1(3) . . ?
F11 C23 C24 118.0(3) . . ?
F11 C23 C22 120.6(3) . . ?
C24 C23 C22 121.1(3) . . ?
F12 C24 C23 119.5(4) . . ?
F12 C24 C25 119.4(4) . . ?
C23 C24 C25 121.1(4) . . ?
F13 C25 C26 120.1(4) . . ?
F13 C25 C24 120.2(4) . . ?
C26 C25 C24 119.6(4) . . ?
F14 C26 C25 121.1(3) . . ?
F14 C26 C27 120.0(4) . . ?
C25 C26 C27 118.9(4) . . ?
F15 C27 C26 118.6(3) . . ?
F15 C27 C22 118.2(3) . . ?
C26 C27 C22 123.2(3) . . ?
N8 C28 C29 110.5(3) . . ?
N8 C28 H28A 109.5 . . ?
C29 C28 H28A 109.5 . . ?
N8 C28 H28B 109.5 . . ?
C29 C28 H28B 109.5 . . ?
H28A C28 H28B 108.1 . . ?
N9 C29 C28 112.6(3) . . ?
N9 C29 H29A 109.1 . . ?
C28 C29 H29A 109.1 . . ?
N9 C29 H29B 109.1 . . ?
C28 C29 H29B 109.1 . . ?
H29A C29 H29B 107.8 . . ?
O4 C30 N9 123.5(3) . . ?
O4 C30 N10 122.6(3) . . ?
N9 C30 N10 113.9(3) . . ?
C36 C31 C32 116.3(3) . . ?
C36 C31 N10 120.7(3) . . ?
C32 C31 N10 123.0(3) . . ?
F16 C32 C33 118.0(3) . . ?
F16 C32 C31 121.0(3) . . ?
C33 C32 C31 121.0(3) . . ?
F17 C33 C34 119.9(3) . . ?
F17 C33 C32 118.9(3) . . ?
C34 C33 C32 121.1(3) . . ?
F18 C34 C33 120.3(3) . . ?
F18 C34 C35 120.4(3) . . ?
C33 C34 C35 119.3(3) . . ?
F19 C35 C34 120.1(3) . . ?
F19 C35 C36 120.3(3) . . ?
C34 C35 C36 119.6(3) . . ?
F20 C36 C35 118.0(3) . . ?
F20 C36 C31 119.3(3) . . ?
C35 C36 C31 122.7(3) . . ?
N8 C37 C38 112.7(3) . . ?
N8 C37 H37A 109.0 . . ?
C38 C37 H37A 109.0 . . ?
N8 C37 H37B 109.0 . . ?
C38 C37 H37B 109.0 . . ?
H37A C37 H37B 107.8 . . ?
N11 C38 C37 111.4(3) . . ?
N11 C38 H38A 109.4 . . ?
C37 C38 H38A 109.4 . . ?
N11 C38 H38B 109.4 . . ?
C37 C38 H38B 109.4 . . ?
H38A C38 H38B 108.0 . . ?
O5 C39 N11 123.9(3) . . ?
O5 C39 N12 123.3(3) . . ?
N11 C39 N12 112.8(3) . . ?
C41 C40 N12 119.6(3) . . ?
C41 C40 C45 117.1(3) . . ?
N12 C40 C45 123.2(3) . . ?
F21 C41 C42 118.6(3) . . ?
F21 C41 C40 119.2(3) . . ?
C42 C41 C40 122.1(3) . . ?
F22 C42 C43 119.6(3) . . ?
F22 C42 C41 120.0(3) . . ?
C43 C42 C41 120.4(3) . . ?
F23 C43 C42 121.1(3) . . ?
F23 C43 C44 119.9(3) . . ?
C42 C43 C44 119.0(3) . . ?
F24 C44 C43 119.5(3) . . ?
F24 C44 C45 119.9(3) . . ?
C43 C44 C45 120.6(3) . . ?
F25 C45 C44 118.1(3) . . ?
F25 C45 C40 121.1(3) . . ?
C44 C45 C40 120.7(3) . . ?
N8 C46 C47 111.7(2) . . ?
N8 C46 H46A 109.3 . . ?
C47 C46 H46A 109.3 . . ?
N8 C46 H46B 109.3 . . ?
C47 C46 H46B 109.3 . . ?
H46A C46 H46B 107.9 . . ?
N13 C47 C46 112.6(3) . . ?
N13 C47 H47A 109.1 . . ?
C46 C47 H47A 109.1 . . ?
N13 C47 H47B 109.1 . . ?
C46 C47 H47B 109.1 . . ?
H47A C47 H47B 107.8 . . ?
O6 C48 N13 124.0(3) . . ?
O6 C48 N14 122.0(3) . . ?
N13 C48 N14 114.0(3) . . ?
C50 C49 C54 116.7(3) . . ?
C50 C49 N14 123.5(3) . . ?
C54 C49 N14 119.7(3) . . ?
F26 C50 C51 118.3(3) . . ?
F26 C50 C49 120.0(3) . . ?
C51 C50 C49 121.7(3) . . ?
F27 C51 C50 119.9(3) . . ?
F27 C51 C52 119.9(3) . . ?
C50 C51 C52 120.2(3) . . ?
F28 C52 C53 120.4(3) . . ?
F28 C52 C51 119.8(3) . . ?
C53 C52 C51 119.8(3) . . ?
F29 C53 C52 120.4(3) . . ?
F29 C53 C54 119.9(3) . . ?
C52 C53 C54 119.7(3) . . ?
F30 C54 C53 118.8(3) . . ?
F30 C54 C49 119.4(3) . . ?
C53 C54 C49 121.8(3) . . ?
O9 C55 O9 0.0(4) 1 . ?
O9 C55 O7 120.0(3) 1 . ?
O9 C55 O7 120.0(3) . . ?
O9 C55 O7 120.0(3) 1 1 ?
O9 C55 O7 120.0(3) . 1 ?
O7 C55 O7 0.0(2) . 1 ?
O9 C55 O8 119.4(3) 1 . ?
O9 C55 O8 119.4(3) . . ?
O7 C55 O8 120.6(3) . . ?
O7 C55 O8 120.6(3) 1 . ?
O9 C55 O8 119.4(3) 1 1 ?
O9 C55 O8 119.4(3) . 1 ?
O7 C55 O8 120.6(3) . 1 ?
O7 C55 O8 120.6(3) 1 1 ?
O8 C55 O8 0.0(2) . 1 ?
C57 C56 N15 115.4(2) . . ?
C57 C56 H56A 108.4 . . ?
N15 C56 H56A 108.4 . . ?
C57 C56 H56B 108.4 . . ?
N15 C56 H56B 108.4 . . ?
H56A C56 H56B 107.5 . . ?
C56 C57 C58 109.4(3) . . ?
C56 C57 H57A 109.8 . . ?
C58 C57 H57A 109.8 . . ?
C56 C57 H57B 109.8 . . ?
C58 C57 H57B 109.8 . . ?
H57A C57 H57B 108.2 . . ?
C57 C58 C59 111.5(3) . . ?
C57 C58 H58A 109.3 . . ?
C59 C58 H58A 109.3 . . ?
C57 C58 H58B 109.3 . . ?
C59 C58 H58B 109.3 . . ?
H58A C58 H58B 108.0 . . ?
C58 C59 H59A 109.5 . . ?
C58 C59 H59B 109.5 . . ?
H59A C59 H59B 109.5 . . ?
C58 C59 H59C 109.5 . . ?
H59A C59 H59C 109.5 . . ?
H59B C59 H59C 109.5 . . ?
C61 C60 N15 114.9(2) . . ?
C61 C60 H60A 108.5 . . ?
N15 C60 H60A 108.5 . . ?
C61 C60 H60B 108.5 . . ?
N15 C60 H60B 108.5 . . ?
H60A C60 H60B 107.5 . . ?
C60 C61 C62 110.3(3) . . ?
C60 C61 H61A 109.6 . . ?
C62 C61 H61A 109.6 . . ?
C60 C61 H61B 109.6 . . ?
C62 C61 H61B 109.6 . . ?
H61A C61 H61B 108.1 . . ?
C63 C62 C61 113.3(3) . . ?
C63 C62 H62A 108.9 . . ?
C61 C62 H62A 108.9 . . ?
C63 C62 H62B 108.9 . . ?
C61 C62 H62B 108.9 . . ?
H62A C62 H62B 107.7 . . ?
C62 C63 H63A 109.5 . . ?
C62 C63 H63B 109.5 . . ?
H63A C63 H63B 109.5 . . ?
C62 C63 H63C 109.5 . . ?
H63A C63 H63C 109.5 . . ?
H63B C63 H63C 109.5 . . ?
C65 C64 N15 115.2(2) . . ?
C65 C64 H64A 108.5 . . ?
N15 C64 H64A 108.5 . . ?
C65 C64 H64B 108.5 . . ?
N15 C64 H64B 108.5 . . ?
H64A C64 H64B 107.5 . . ?
C66 C65 C64 111.4(3) . . ?
C66 C65 H65A 109.3 . . ?
C64 C65 H65A 109.3 . . ?
C66 C65 H65B 109.3 . . ?
C64 C65 H65B 109.3 . . ?
H65A C65 H65B 108.0 . . ?
C67 C66 C65 113.2(3) . . ?
C67 C66 H66A 108.9 . . ?
C65 C66 H66A 108.9 . . ?
C67 C66 H66B 108.9 . . ?
C65 C66 H66B 108.9 . . ?
H66A C66 H66B 107.8 . . ?
C66 C67 H67A 109.5 . . ?
C66 C67 H67B 109.5 . . ?
H67A C67 H67B 109.5 . . ?
C66 C67 H67C 109.5 . . ?
H67A C67 H67C 109.5 . . ?
H67B C67 H67C 109.5 . . ?
N15 C68 C69 116.1(2) . . ?
N15 C68 H68A 108.3 . . ?
C69 C68 H68A 108.3 . . ?
N15 C68 H68B 108.3 . . ?
C69 C68 H68B 108.3 . . ?
H68A C68 H68B 107.4 . . ?
C70 C69 C68 111.0(3) . . ?
C70 C69 H69A 109.4 . . ?
C68 C69 H69A 109.4 . . ?
C70 C69 H69B 109.4 . . ?
C68 C69 H69B 109.4 . . ?
H69A C69 H69B 108.0 . . ?
C71 C70 C69 115.1(3) . . ?
C71 C70 H70A 108.5 . . ?
C69 C70 H70A 108.5 . . ?
C71 C70 H70B 108.5 . . ?
C69 C70 H70B 108.5 . . ?
H70A C70 H70B 107.5 . . ?
C70 C71 H71A 109.5 . . ?
C70 C71 H71B 109.5 . . ?
H71A C71 H71B 109.5 . . ?
C70 C71 H71C 109.5 . . ?
H71A C71 H71C 109.5 . . ?
H71B C71 H71C 109.5 . . ?
N16 C72 C73 116.7(3) . . ?
N16 C72 H72A 108.1 . . ?
C73 C72 H72A 108.1 . . ?
N16 C72 H72B 108.1 . . ?
C73 C72 H72B 108.1 . . ?
H72A C72 H72B 107.3 . . ?
C72 C73 C74 109.5(3) . . ?
C72 C73 H73A 109.8 . . ?
C74 C73 H73A 109.8 . . ?
C72 C73 H73B 109.8 . . ?
C74 C73 H73B 109.8 . . ?
H73A C73 H73B 108.2 . . ?
C75 C74 C73 114.6(3) . . ?
C75 C74 H74A 108.6 . . ?
C73 C74 H74A 108.6 . . ?
C75 C74 H74B 108.6 . . ?
C73 C74 H74B 108.6 . . ?
H74A C74 H74B 107.6 . . ?
C74 C75 H75A 109.5 . . ?
C74 C75 H75B 109.5 . . ?
H75A C75 H75B 109.5 . . ?
C74 C75 H75C 109.5 . . ?
H75A C75 H75C 109.5 . . ?
H75B C75 H75C 109.5 . . ?
C77 C76 N16 116.4(2) . . ?
C77 C76 H76A 108.2 . . ?
N16 C76 H76A 108.2 . . ?
C77 C76 H76B 108.2 . . ?
N16 C76 H76B 108.2 . . ?
H76A C76 H76B 107.3 . . ?
C76 C77 C78 108.4(3) . . ?
C76 C77 H77A 110.0 . . ?
C78 C77 H77A 110.0 . . ?
C76 C77 H77B 110.0 . . ?
C78 C77 H77B 110.0 . . ?
H77A C77 H77B 108.4 . . ?
C79 C78 C77 111.4(3) . . ?
C79 C78 H78A 109.4 . . ?
C77 C78 H78A 109.4 . . ?
C79 C78 H78B 109.4 . . ?
C77 C78 H78B 109.4 . . ?
H78A C78 H78B 108.0 . . ?
C78 C79 H79A 109.5 . . ?
C78 C79 H79B 109.5 . . ?
H79A C79 H79B 109.5 . . ?
C78 C79 H79C 109.5 . . ?
H79A C79 H79C 109.5 . . ?
H79B C79 H79C 109.5 . . ?
C81 C80 N16 116.0(2) . . ?
C81 C80 H80A 108.3 . . ?
N16 C80 H80A 108.3 . . ?
C81 C80 H80B 108.3 . . ?
N16 C80 H80B 108.3 . . ?
H80A C80 H80B 107.4 . . ?
C80 C81 C82 109.5(3) . . ?
C80 C81 H81A 109.8 . . ?
C82 C81 H81A 109.8 . . ?
C80 C81 H81B 109.8 . . ?
C82 C81 H81B 109.8 . . ?
H81A C81 H81B 108.2 . . ?
C83 C82 C81 112.1(3) . . ?
C83 C82 H82A 109.2 . . ?
C81 C82 H82A 109.2 . . ?
C83 C82 H82B 109.2 . . ?
C81 C82 H82B 109.2 . . ?
H82A C82 H82B 107.9 . . ?
C82 C83 H83A 109.5 . . ?
C82 C83 H83B 109.5 . . ?
H83A C83 H83B 109.5 . . ?
C82 C83 H83C 109.5 . . ?
H83A C83 H83C 109.5 . . ?
H83B C83 H83C 109.5 . . ?
C85 C84 N16 116.0(3) . . ?
C85 C84 H84A 108.3 . . ?
N16 C84 H84A 108.3 . . ?
C85 C84 H84B 108.3 . . ?
N16 C84 H84B 108.3 . . ?
H84A C84 H84B 107.4 . . ?
C84 C85 C86 109.6(3) . . ?
C84 C85 H85A 109.8 . . ?
C86 C85 H85A 109.8 . . ?
C84 C85 H85B 109.8 . . ?
C86 C85 H85B 109.8 . . ?
H85A C85 H85B 108.2 . . ?
C87 C86 C85 113.2(4) . . ?
C87 C86 H86A 108.9 . . ?
C85 C86 H86A 108.9 . . ?
C87 C86 H86B 108.9 . . ?
C85 C86 H86B 108.9 . . ?
H86A C86 H86B 107.7 . . ?
C86 C87 H87A 109.5 . . ?
C86 C87 H87B 109.5 . . ?
H87A C87 H87B 109.5 . . ?
C86 C87 H87C 109.5 . . ?
H87A C87 H87C 109.5 . . ?
H87B C87 H87C 109.5 . . ?
C19 N1 C1 109.8(3) . . ?
C19 N1 C10 112.7(3) . . ?
C1 N1 C10 111.5(3) . . ?
C3 N2 C2 120.6(3) . . ?
C3 N2 H2 119.7 . . ?
C2 N2 H2 119.7 . . ?
C3 N3 C4 122.0(3) . . ?
C3 N3 H3 119.0 . . ?
C4 N3 H3 119.0 . . ?
C12 N4 C11 120.6(3) . . ?
C12 N4 H4 119.7 . . ?
C11 N4 H4 119.7 . . ?
C12 N5 C13 121.4(3) . . ?
C12 N5 H5 119.3 . . ?
C13 N5 H5 119.3 . . ?
C21 N6 C20 120.9(3) . . ?
C21 N6 H6 119.5 . . ?
C20 N6 H6 119.5 . . ?
C21 N7 C22 123.3(3) . . ?
C21 N7 H7 118.3 . . ?
C22 N7 H7 118.3 . . ?
C37 N8 C28 113.3(3) . . ?
C37 N8 C46 110.6(3) . . ?
C28 N8 C46 111.0(2) . . ?
C30 N9 C29 119.8(3) . . ?
C30 N9 H9 120.1 . . ?
C29 N9 H9 120.1 . . ?
C30 N10 C31 120.5(3) . . ?
C30 N10 H10 119.8 . . ?
C31 N10 H10 119.8 . . ?
C39 N11 C38 121.9(3) . . ?
C39 N11 H11 119.0 . . ?
C38 N11 H11 119.0 . . ?
C39 N12 C40 123.6(3) . . ?
C39 N12 H12 118.2 . . ?
C40 N12 H12 118.2 . . ?
C48 N13 C47 120.8(3) . . ?
C48 N13 H13 119.6 . . ?
C47 N13 H13 119.6 . . ?
C48 N14 C49 121.2(3) . . ?
C48 N14 H14 119.4 . . ?
C49 N14 H14 119.4 . . ?
C60 N15 C68 105.4(2) . . ?
C60 N15 C56 112.1(2) . . ?
C68 N15 C56 111.2(2) . . ?
C60 N15 C64 111.5(2) . . ?
C68 N15 C64 111.7(2) . . ?
C56 N15 C64 105.1(2) . . ?
C72 N16 C80 112.4(2) . . ?
C72 N16 C84 111.7(2) . . ?
C80 N16 C84 105.0(2) . . ?
C72 N16 C76 104.6(2) . . ?
C80 N16 C76 111.8(2) . . ?
C84 N16 C76 111.4(2) . . ?
O7 O7 C55 0(10) 1 . ?
O8 O8 C55 0(10) 1 . ?
O9 O9 C55 0(10) 1 . ?

loop_
_geom_bond_atom_site_label_1
_geom_bond_atom_site_label_2
_geom_bond_distance
_geom_bond_site_symmetry_2
_geom_bond_publ_flag
C1 N1 1.466(4) . ?
C1 C2 1.523(5) . ?
C1 H1A 0.9700 . ?
C1 H1B 0.9700 . ?
C2 N2 1.446(4) . ?
C2 H2A 0.9700 . ?
C2 H2B 0.9700 . ?
C3 O1 1.230(4) . ?
C3 N2 1.358(4) . ?
C3 N3 1.373(4) . ?
C4 C9 1.387(5) . ?
C4 C5 1.392(5) . ?
C4 N3 1.403(4) . ?
C5 F1 1.336(4) . ?
C5 C6 1.382(5) . ?
C6 F2 1.345(4) . ?
C6 C7 1.379(6) . ?
C7 F3 1.338(4) . ?
C7 C8 1.380(5) . ?
C8 F4 1.338(4) . ?
C8 C9 1.373(5) . ?
C9 F5 1.343(4) . ?
C10 N1 1.474(4) . ?
C10 C11 1.519(5) . ?
C10 H10A 0.9700 . ?
C10 H10B 0.9700 . ?
C11 N4 1.448(4) . ?
C11 H11A 0.9700 . ?
C11 H11B 0.9700 . ?
C12 O2 1.229(4) . ?
C12 N4 1.343(4) . ?
C12 N5 1.382(4) . ?
C13 C14 1.394(5) . ?
C13 N5 1.393(4) . ?
C13 C18 1.395(5) . ?
C14 F6 1.336(4) . ?
C14 C15 1.377(5) . ?
C15 F7 1.342(4) . ?
C15 C16 1.377(5) . ?
C16 F8 1.339(4) . ?
C16 C17 1.378(5) . ?
C17 F9 1.347(4) . ?
C17 C18 1.380(5) . ?
C18 F10 1.342(4) . ?
C19 N1 1.464(4) . ?
C19 C20 1.526(5) . ?
C19 H19A 0.9700 . ?
C19 H19B 0.9700 . ?
C20 N6 1.452(4) . ?
C20 H20A 0.9700 . ?
C20 H20B 0.9700 . ?
C21 O3 1.223(4) . ?
C21 N6 1.354(4) . ?
C21 N7 1.383(4) . ?
C22 N7 1.390(4) . ?
C22 C27 1.393(5) . ?
C22 C23 1.399(5) . ?
C23 F11 1.343(4) . ?
C23 C24 1.383(5) . ?
C24 F12 1.340(4) . ?
C24 C25 1.378(6) . ?
C25 F13 1.334(5) . ?
C25 C26 1.374(6) . ?
C26 F14 1.328(4) . ?
C26 C27 1.391(5) . ?
C27 F15 1.337(4) . ?
C28 N8 1.469(4) . ?
C28 C29 1.519(5) . ?
C28 H28A 0.9700 . ?
C28 H28B 0.9700 . ?
C29 N9 1.458(4) . ?
C29 H29A 0.9700 . ?
C29 H29B 0.9700 . ?
C30 O4 1.220(4) . ?
C30 N9 1.346(4) . ?
C30 N10 1.383(4) . ?
C31 C36 1.390(5) . ?
C31 C32 1.394(4) . ?
C31 N10 1.398(4) . ?
C32 F16 1.336(4) . ?
C32 C33 1.384(5) . ?
C33 F17 1.352(4) . ?
C33 C34 1.368(5) . ?
C34 F18 1.345(4) . ?
C34 C35 1.373(5) . ?
C35 F19 1.342(4) . ?
C35 C36 1.380(5) . ?
C36 F20 1.346(4) . ?
C37 N8 1.465(4) . ?
C37 C38 1.518(5) . ?
C37 H37A 0.9700 . ?
C37 H37B 0.9700 . ?
C38 N11 1.454(4) . ?
C38 H38A 0.9700 . ?
C38 H38B 0.9700 . ?
C39 O5 1.232(4) . ?
C39 N11 1.345(4) . ?
C39 N12 1.378(4) . ?
C40 C41 1.380(5) . ?
C40 N12 1.401(4) . ?
C40 C45 1.398(5) . ?
C41 F21 1.337(4) . ?
C41 C42 1.381(5) . ?
C42 F22 1.356(4) . ?
C42 C43 1.367(5) . ?
C43 F23 1.337(4) . ?
C43 C44 1.384(5) . ?
C44 F24 1.340(4) . ?
C44 C45 1.388(5) . ?
C45 F25 1.338(4) . ?
C46 N8 1.471(4) . ?
C46 C47 1.521(4) . ?
C46 H46A 0.9700 . ?
C46 H46B 0.9700 . ?
C47 N13 1.442(4) . ?
C47 H47A 0.9700 . ?
C47 H47B 0.9700 . ?
C48 O6 1.233(4) . ?
C48 N13 1.350(4) . ?
C48 N14 1.378(4) . ?
C49 C50 1.391(4) . ?
C49 C54 1.400(5) . ?
C49 N14 1.393(4) . ?
C50 F26 1.333(4) . ?
C50 C51 1.370(5) . ?
C51 F27 1.345(4) . ?
C51 C52 1.382(5) . ?
C52 F28 1.343(4) . ?
C52 C53 1.371(5) . ?
C53 F29 1.346(4) . ?
C53 C54 1.377(5) . ?
C54 F30 1.343(4) . ?
C55 O9 1.283(4) 1 ?
C55 O9 1.283(4) . ?
C55 O7 1.284(4) . ?
C55 O7 1.284(4) 1 ?
C55 O8 1.285(4) . ?
C55 O8 1.285(4) 1 ?
C56 C57 1.518(4) . ?
C56 N15 1.526(4) . ?
C56 H56A 0.9700 . ?
C56 H56B 0.9700 . ?
C57 C58 1.527(4) . ?
C57 H57A 0.9700 . ?
C57 H57B 0.9700 . ?
C58 C59 1.532(5) . ?
C58 H58A 0.9700 . ?
C58 H58B 0.9700 . ?
C59 H59A 0.9600 . ?
C59 H59B 0.9600 . ?
C59 H59C 0.9600 . ?
C60 C61 1.515(4) . ?
C60 N15 1.519(4) . ?
C60 H60A 0.9700 . ?
C60 H60B 0.9700 . ?
C61 C62 1.539(4) . ?
C61 H61A 0.9700 . ?
C61 H61B 0.9700 . ?
C62 C63 1.518(5) . ?
C62 H62A 0.9700 . ?
C62 H62B 0.9700 . ?
C63 H63A 0.9600 . ?
C63 H63B 0.9600 . ?
C63 H63C 0.9600 . ?
C64 C65 1.517(5) . ?
C64 N15 1.530(4) . ?
C64 H64A 0.9700 . ?
C64 H64B 0.9700 . ?
C65 C66 1.506(5) . ?
C65 H65A 0.9700 . ?
C65 H65B 0.9700 . ?
C66 C67 1.505(5) . ?
C66 H66A 0.9700 . ?
C66 H66B 0.9700 . ?
C67 H67A 0.9600 . ?
C67 H67B 0.9600 . ?
C67 H67C 0.9600 . ?
C68 N15 1.515(4) . ?
C68 C69 1.530(4) . ?
C68 H68A 0.9700 . ?
C68 H68B 0.9700 . ?
C69 C70 1.524(4) . ?
C69 H69A 0.9700 . ?
C69 H69B 0.9700 . ?
C70 C71 1.516(5) . ?
C70 H70A 0.9700 . ?
C70 H70B 0.9700 . ?
C71 H71A 0.9600 . ?
C71 H71B 0.9600 . ?
C71 H71C 0.9600 . ?
C72 N16 1.517(4) . ?
C72 C73 1.530(5) . ?
C72 H72A 0.9700 . ?
C72 H72B 0.9700 . ?
C73 C74 1.536(5) . ?
C73 H73A 0.9700 . ?
C73 H73B 0.9700 . ?
C74 C75 1.515(5) . ?
C74 H74A 0.9700 . ?
C74 H74B 0.9700 . ?
C75 H75A 0.9600 . ?
C75 H75B 0.9600 . ?
C75 H75C 0.9600 . ?
C76 C77 1.504(4) . ?
C76 N16 1.521(4) . ?
C76 H76A 0.9700 . ?
C76 H76B 0.9700 . ?
C77 C78 1.528(4) . ?
C77 H77A 0.9700 . ?
C77 H77B 0.9700 . ?
C78 C79 1.520(5) . ?
C78 H78A 0.9700 . ?
C78 H78B 0.9700 . ?
C79 H79A 0.9600 . ?
C79 H79B 0.9600 . ?
C79 H79C 0.9600 . ?
C80 C81 1.518(4) . ?
C80 N16 1.517(4) . ?
C80 H80A 0.9700 . ?
C80 H80B 0.9700 . ?
C81 C82 1.528(5) . ?
C81 H81A 0.9700 . ?
C81 H81B 0.9700 . ?
C82 C83 1.528(5) . ?
C82 H82A 0.9700 . ?
C82 H82B 0.9700 . ?
C83 H83A 0.9600 . ?
C83 H83B 0.9600 . ?
C83 H83C 0.9600 . ?
C84 C85 1.508(5) . ?
C84 N16 1.519(4) . ?
C84 H84A 0.9700 . ?
C84 H84B 0.9700 . ?
C85 C86 1.541(6) . ?
C85 H85A 0.9700 . ?
C85 H85B 0.9700 . ?
C86 C87 1.497(7) . ?
C86 H86A 0.9700 . ?
C86 H86B 0.9700 . ?
C87 H87A 0.9600 . ?
C87 H87B 0.9600 . ?
C87 H87C 0.9600 . ?
N2 H2 0.8600 . ?
N3 H3 0.8600 . ?
N4 H4 0.8600 . ?
N5 H5 0.8600 . ?
N6 H6 0.8600 . ?
N7 H7 0.8600 . ?
N9 H9 0.8600 . ?
N10 H10 0.8600 . ?
N11 H11 0.8600 . ?
N12 H12 0.8600 . ?
N13 H13 0.8600 . ?
N14 H14 0.8600 . ?
O7 O7 0.000(4) 1 ?
O8 O8 0.000(8) 1 ?
O9 O9 0.000(9) 1 ?

loop_
_geom_hbond_atom_site_label_D
_geom_hbond_atom_site_label_H
_geom_hbond_atom_site_label_A
_geom_hbond_distance_DH
_geom_hbond_distance_HA
_geom_hbond_distance_DA
_geom_hbond_angle_DHA
_geom_hbond_site_symmetry_A
N2 H2 O7 0.86 2.19 2.962(3) 148.9 1
N3 H3 O8 0.86 2.11 2.928(3) 159.0 1
N4 H4 O7 0.86 2.31 3.136(3) 161.9 1
N5 H5 O9 0.86 1.84 2.700(4) 175.1 1
N6 H6 O7 0.86 2.29 3.069(3) 151.3 1
N7 H7 O7 0.86 2.29 3.003(3) 141.0 1
N7 H7 O9 0.86 2.54 3.344(4) 155.8 1
N9 H9 O8 0.86 2.38 3.201(3) 160.6 1
N10 H10 O9 0.86 1.89 2.748(3) 175.2 1
N11 H11 O8 0.86 2.32 3.089(3) 148.3 1
N12 H12 O8 0.86 2.27 2.987(3) 140.6 1
N12 H12 O9 0.86 2.44 3.249(4) 156.8 1
N13 H13 O8 0.86 2.15 2.915(3) 148.4 1
N14 H14 O7 0.86 2.13 2.938(3) 157.1 1
